data_2003363
loop_
_publ_author_name
'Kabaleeswaran, V.'
'Rajan, S. S.'
'Booma, C.'
'Balasubramanian, K. K.'

_publ_section_title
;<i>p</i>-Chlorophenyl
 3,4,6-Tri-<i>O</i>-benzyl-2-deoxy-2-methylene-\b-<small>D</small>-glucopyranoside
;
_journal_issue 4
_journal_name_full 'Acta Crystallographica Section C'
_journal_page_first 758
_journal_page_last 759
_journal_paper_doi 10.1107/S0108270194010711
_journal_volume 51
_journal_year 1995
_chemical_compound_source 'recrystallized from a mixture of chloroform and ethanol'
_chemical_formula_moiety 'C34 H33 Cl O5'
_chemical_formula_structural 'C34 H33 Cl O5'
_chemical_formula_sum 'C34 H33 Cl O5'
_chemical_formula_weight 558.093
_chemical_name_systematic ' P-chlorophenyl-3,4,6-tri-O-benzyl-2-deoxy-2-methylene-\b-D-glucopyranoside'
_space_group_IT_number 19
_symmetry_cell_setting orthorhombic
_symmetry_space_group_name_Hall 'P 2ac 2ab'
_symmetry_space_group_name_H-M 'P 21 21 21'
_cell_angle_alpha 90.00
_cell_angle_beta 90.00
_cell_angle_gamma 90.00
_cell_formula_units_Z 4
_cell_length_a 8.236(3)
_cell_length_b 14.967(4)
_cell_length_c 24.032(5)
_cell_measurement_reflns_used 25
_cell_measurement_temperature 293
_cell_measurement_theta_max 25
_cell_measurement_theta_min 15
_cell_volume 2962.4(15)
_computing_cell_refinement SDP
_computing_data_collection 'Enraf-Nonius software'
_computing_data_reduction SDP
_computing_molecular_graphics PLUTO
_computing_structure_refinement SHELX76
_computing_structure_solution SHELX86
_diffrn_ambient_temperature 293
_diffrn_measurement_device 'Enraf Nonius diffractometer'
_diffrn_measurement_method \w/2\q
_diffrn_radiation_monochromator graphite
_diffrn_radiation_source xray_tube
_diffrn_radiation_type 'Cu K\a'
_diffrn_radiation_wavelength 1.5418
_diffrn_reflns_av_sigmaI/netI 0.031
_diffrn_reflns_limit_h_max 8
_diffrn_reflns_limit_h_min 0
_diffrn_reflns_limit_k_max 16
_diffrn_reflns_limit_k_min 0
_diffrn_reflns_limit_l_max 26
_diffrn_reflns_limit_l_min 0
_diffrn_reflns_number 2538
_diffrn_reflns_theta_max 60
_diffrn_reflns_theta_min 0
_diffrn_standards_decay_% <3
_diffrn_standards_interval_count 200
_diffrn_standards_number 3
_exptl_absorpt_coefficient_mu 1.4
_exptl_absorpt_correction_type none
_exptl_crystal_colour colourless
_exptl_crystal_density_diffrn 1.24
_exptl_crystal_density_meas 1.25(2)
_exptl_crystal_density_method flotation
_exptl_crystal_description needle
_exptl_crystal_F_000 1180
_exptl_crystal_size_max 0.24
_exptl_crystal_size_mid 0.12
_exptl_crystal_size_min 0.10
_refine_diff_density_max 0.18
_refine_diff_density_min -0.17
_refine_ls_extinction_method none
_refine_ls_goodness_of_fit_all 0.65
_refine_ls_goodness_of_fit_obs 0.62
_refine_ls_hydrogen_treatment refall
_refine_ls_matrix_type full
_refine_ls_number_parameters 361
_refine_ls_number_reflns 1548
_refine_ls_R_factor_all 0.071
_refine_ls_R_factor_obs 0.042
_refine_ls_shift/esd_max 0.113
_refine_ls_structure_factor_coef F
_refine_ls_weighting_details 'w = 1/[\s^2^(F)+0.009(F)^2^]'
_refine_ls_weighting_scheme calc
_refine_ls_wR_factor_all 0.085
_refine_ls_wR_factor_obs 0.047
_reflns_number_observed 2214
_reflns_number_total 2538
_reflns_observed_criterion I>3\s(I)
_cod_data_source_file li1117.cif
_cod_data_source_block 1
_cod_depositor_comments
;
The following automatic conversions were performed:

'_refine_ls_weighting_scheme' value '1/[\s^2^(F)+0.009(F)^2^]' was
changed to 'calc'. New tag '_refine_ls_weighting_details' was
created. The value of the new tag was set to 'w =
1/[\s^2^(F)+0.009(F)^2^]'.

Automatic conversion script
Id: cif_fix_values 3143 2015-03-26 13:38:13Z robertas 
;
_cod_original_cell_volume 2962.0(10)
_cod_database_code 2003363

loop_
_symmetry_equiv_pos_as_xyz
x,y,z
1/2-x,-y,1/2+z
1/2+x,1/2-y,-z
-x,1/2+y,1/2-z

loop_
_atom_site_aniso_label
_atom_site_aniso_U_11
_atom_site_aniso_U_12
_atom_site_aniso_U_13
_atom_site_aniso_U_22
_atom_site_aniso_U_23
_atom_site_aniso_U_33
_atom_site_aniso_type_symbol
Cl 0.135(2) 0.005(1) -0.003(1) 0.083(1) 0.025(1) 0.108(1) Cl
O1 0.042(2) 0.007(2) 0.002(2) 0.081(2) 0.005(2) 0.051(2) O
O2 0.072(3) -0.029(2) 0.019(2) 0.094(3) -0.013(3) 0.071(2) O
O3 0.046(2) 0.013(2) -0.011(2) 0.101(3) -0.004(2) 0.056(2) O
O4 0.041(2) -0.030(2) 0.009(2) 0.101(3) -0.010(2) 0.072(2) O
O5 0.056(3) 0.000(2) -0.007(2) 0.064(2) -0.010(2) 0.072(2) O
C1 0.034(3) 0.014(3) -0.002(2) 0.098(4) -0.006(3) 0.042(3) C
C2 0.033(3) -0.002(3) 0.007(2) 0.106(4) 0.002(3) 0.046(2) C
C3 0.038(3) -0.014(3) 0.001(3) 0.084(4) -0.009(3) 0.059(3) C
C4 0.047(4) -0.002(2) -0.003(3) 0.076(3) -0.015(3) 0.054(3) C
C5 0.041(3) 0.005(2) -0.005(2) 0.070(3) -0.005(3) 0.048(2) C
C6 0.069(4) -0.005(2) 0.006(3) 0.065(3) -0.010(3) 0.050(3) C
C7 0.075(5) -0.007(3) -0.002(3) 0.077(4) 0.004(4) 0.057(3) C
C8 0.051(4) 0.007(3) -0.007(3) 0.065(3) 0.003(3) 0.058(3) C
C9 0.087(5) 0.000(3) 0.008(4) 0.086(4) -0.011(4) 0.069(4) C
C10 0.126(7) -0.020(4) -0.002(5) 0.090(5) 0.015(6) 0.077(4) C
C11 0.134(8) 0.005(4) -0.029(6) 0.060(4) -0.013(5) 0.103(5) C
C12 0.125(7) 0.020(4) 0.002(5) 0.079(4) -0.033(5) 0.105(5) C
C13 0.092(5) 0.007(3) 0.004(4) 0.076(4) -0.010(4) 0.063(3) C
C14 0.033(3) 0.013(3) 0.002(2) 0.091(4) 0.001(3) 0.053(3) C
C15 0.059(4) 0.015(3) 0.009(3) 0.082(4) 0.011(3) 0.054(3) C
C16 0.064(4) 0.014(3) -0.001(3) 0.088(4) 0.009(4) 0.054(3) C
C17 0.060(4) 0.006(3) 0.009(3) 0.098(4) 0.015(4) 0.068(3) C
C18 0.086(5) 0.034(4) 0.010(4) 0.104(5) 0.032(5) 0.083(4) C
C19 0.064(5) 0.019(4) -0.003(3) 0.105(5) 0.010(4) 0.065(3) C
C20 0.062(5) -0.001(4) -0.004(3) 0.156(7) -0.007(5) 0.056(3) C
C21 0.048(4) -0.027(4) 0.001(3) 0.108(5) 0.012(4) 0.075(3) C
C22 0.051(4) -0.007(3) 0.004(3) 0.073(3) 0.015(4) 0.063(3) C
C23 0.085(5) -0.009(3) 0.015(4) 0.083(4) -0.008(4) 0.077(4) C
C24 0.120(7) -0.009(4) 0.024(4) 0.112(5) -0.009(6) 0.062(3) C
C25 0.069(5) -0.023(4) -0.007(4) 0.085(4) 0.007(4) 0.085(4) C
C26 0.082(5) 0.010(4) -0.014(4) 0.067(4) -0.010(4) 0.110(5) C
C27 0.092(6) 0.014(3) 0.001(4) 0.086(4) 0.001(4) 0.058(3) C
C28 0.134(8) -0.008(3) -0.023(4) 0.086(4) -0.034(5) 0.067(3) C
C29 0.072(5) -0.012(3) 0.014(3) 0.073(4) -0.003(4) 0.064(3) C
C30 0.084(5) -0.012(3) 0.007(4) 0.057(3) -0.005(4) 0.094(4) C
C31 0.105(7) 0.004(4) 0.041(6) 0.062(4) -0.003(5) 0.138(7) C
C32 0.102(7) 0.021(4) 0.027(5) 0.075(5) 0.015(5) 0.120(6) C
C33 0.076(5) 0.006(4) 0.005(4) 0.106(6) 0.009(5) 0.079(4) C
C34 0.062(4) 0.005(3) -0.001(3) 0.076(4) -0.009(4) 0.074(4) C

loop_
_atom_site_label
_atom_site_fract_x
_atom_site_fract_y
_atom_site_fract_z
_atom_site_U_iso_or_equiv
_atom_site_thermal_displace_type
_atom_site_type_symbol
Cl 0.1544(3) 0.2906(1) 0.9885(1) 0.109(1) Uij Cl
O1 0.3531(5) 0.7406(2) 0.9660(1) 0.058(2) Uij O
O2 0.3093(6) 0.7285(3) 0.8489(1) 0.079(3) Uij O
O3 0.3344(5) 0.6593(3) 1.0454(1) 0.067(2) Uij O
O4 0.2687(5) 0.9776(3) 1.0469(1) 0.072(2) Uij O
O5 0.2428(5) 0.9662(2) 0.9254(1) 0.064(2) Uij O
C1 0.2655(7) 0.7331(4) 1.0169(2) 0.058(3) Uij C
C2 0.2866(7) 0.8164(4) 1.0498(2) 0.062(3) Uij C
C3 0.2341(7) 0.8980(4) 1.0181(2) 0.060(3) Uij C
C4 0.3122(7) 0.8997(4) 0.9604(2) 0.059(3) Uij C
C5 0.2880(6) 0.8113(3) 0.9320(2) 0.053(3) Uij C
C6 0.3733(8) 0.8036(4) 0.8769(2) 0.061(3) Uij C
C7 0.4147(8) 0.6887(4) 0.8102(2) 0.070(4) Uij C
C8 0.3332(8) 0.6070(4) 0.7858(2) 0.058(3) Uij C
C9 0.3783(9) 0.5775(4) 0.7340(2) 0.081(4) Uij C
C10 0.3079(12) 0.5008(6) 0.7116(3) 0.098(5) Uij C
C11 0.1987(12) 0.4550(5) 0.7400(3) 0.099(5) Uij C
C12 0.1537(12) 0.4822(5) 0.7911(3) 0.103(6) Uij C
C13 0.2186(9) 0.5578(4) 0.8148(2) 0.077(4) Uij C
C14 0.2927(7) 0.5745(4) 1.0283(2) 0.059(3) Uij C
C15 0.2171(8) 0.5549(4) 0.9785(2) 0.065(3) Uij C
C16 0.1769(8) 0.4680(4) 0.9663(2) 0.069(4) Uij C
C17 0.2155(8) 0.4011(4) 1.0025(2) 0.076(4) Uij C
C18 0.2975(10) 0.4202(5) 1.0518(3) 0.091(5) Uij C
C19 0.3340(8) 0.5074(5) 1.0636(2) 0.078(4) Uij C
C20 0.3489(9) 0.8195(5) 1.1015(2) 0.091(5) Uij C
C21 0.1348(8) 1.0160(5) 1.0762(2) 0.077(4) Uij C
C22 0.1986(7) 1.0756(4) 1.1204(2) 0.062(3) Uij C
C23 0.1587(10) 1.0599(4) 1.1756(2) 0.082(4) Uij C
C24 0.2198(12) 1.1161(5) 1.2160(2) 0.098(5) Uij C
C25 0.3134(9) 1.1867(5) 1.2040(3) 0.079(4) Uij C
C26 0.3545(10) 1.2030(4) 1.1500(3) 0.086(5) Uij C
C27 0.2986(10) 1.1480(4) 1.1088(2) 0.079(4) Uij C
C28 0.3165(11) 1.0506(5) 0.9274(2) 0.095(5) Uij C
C29 0.2799(9) 1.1044(4) 0.8758(2) 0.069(4) Uij C
C30 0.3445(10) 1.1887(4) 0.8714(3) 0.078(4) Uij C
C31 0.3156(12) 1.2408(4) 0.8246(4) 0.102(6) Uij C
C32 0.2216(12) 1.2070(5) 0.7818(4) 0.099(6) Uij C
C33 0.1592(10) 1.1250(5) 0.7870(3) 0.087(5) Uij C
C34 0.1829(8) 1.0717(4) 0.8327(2) 0.071(4) Uij C
H6a 0.497(6) 0.788(3) 0.884(2) 0.022(4) Uiso H
H6b 0.347(6) 0.860(3) 0.851(2) 0.020(4) Uiso H
H1 0.146(5) 0.723(2) 1.008(1) 0.018(3) Uiso H
H4 0.431(6) 0.917(3) 0.966(2) 0.022(4) Uiso H
H3 0.123(5) 0.897(2) 1.012(1) 0.017(3) Uiso H
H15 0.163(7) 0.606(3) 0.954(2) 0.030(5) Uiso H
H19 0.385(6) 0.523(3) 1.096(2) 0.021(4) Uiso H
H21a 0.076(7) 0.957(3) 1.092(2) 0.033(6) Uiso H
H21b 0.062(9) 1.052(4) 1.043(2) 0.043(7) Uiso H
H34 0.161(6) 1.008(3) 0.839(1) 0.020(4) Uiso H
H24 0.198(7) 1.102(4) 1.253(2) 0.035(6) Uiso H
H9 0.453(6) 0.611(3) 0.716(2) 0.017(4) Uiso H
H30 0.408(6) 1.212(3) 0.899(2) 0.026(5) Uiso H
H5 0.183(5) 0.798(2) 0.925(1) 0.013(3) Uiso H
H25 0.345(6) 1.229(3) 1.236(2) 0.025(4) Uiso H
H18 0.315(7) 0.372(3) 1.076(2) 0.027(5) Uiso H
H16 0.128(6) 0.460(3) 0.933(2) 0.025(4) Uiso H
H20b 0.299(6) 0.856(4) 1.136(2) 0.099(5) Uiso H
H20c 0.346(7) 0.749(4) 1.109(2) 0.087(6) Uiso H
H23 0.067(7) 1.009(4) 1.184(2) 0.039(6) Uiso H
H13 0.181(6) 0.581(3) 0.851(2) 0.023(4) Uiso H
H32 0.204(8) 1.253(4) 0.753(2) 0.043(7) Uiso H
H33 0.099(5) 1.101(3) 0.755(2) 0.024(4) Uiso H
H31 0.347(8) 1.297(4) 0.825(2) 0.035(6) Uiso H
H7a 0.428(6) 0.740(3) 0.775(2) 0.025(4) Uiso H
H7b 0.508(7) 0.672(3) 0.839(2) 0.028(5) Uiso H
H10 0.346(6) 0.482(3) 0.677(2) 0.022(4) Uiso H
H11 0.159(7) 0.404(3) 0.726(2) 0.028(5) Uiso H
H12 0.090(6) 0.451(3) 0.813(2) 0.025(5) Uiso H
H28a 0.316(7) 1.083(3) 0.958(2) 0.027(5) Uiso H
H28b 0.457(9) 1.037(4) 0.928(2) 0.044(6) Uiso H
H27 0.317(6) 1.156(3) 1.072(2) 0.021(4) Uiso H
H26 0.421(6) 1.249(3) 1.134(2) 0.021(4) Uiso H

loop_
_atom_type_symbol
_atom_type_description
_atom_type_scat_source
_atom_type_scat_dispersion_real
_atom_type_scat_dispersion_imag
C ? 'SHELXS86 (Sheldrick, 1985)' ? ?
O ? 'SHELXS86 (Sheldrick, 1985)' ? ?
Cl ? 'SHELXS86 (Sheldrick, 1985)' ? ?
H ? 'SHELXS86 (Sheldrick, 1985)' ? ?

loop_
_geom_angle_atom_site_label_1
_geom_angle_atom_site_label_2
_geom_angle_atom_site_label_3
_geom_angle
_geom_angle_publ_flag
C1 O1 C5 110.9(4) yes
C6 O2 C7 115.0(5) yes
C1 O3 C14 118.3(4) yes
C3 O4 C21 115.3(4) yes
C4 O5 C28 115.8(4) yes
O1 C1 O3 105.9(4) yes
O3 C1 C2 110.5(4) yes
O1 C1 C2 109.3(4) yes
C1 C2 C20 124.4(6) no
C1 C2 C3 112.2(4) no
C3 C2 C20 123.4(6) no
O4 C3 C2 112.4(4) yes
C2 C3 C4 110.6(5) no
O4 C3 C4 110.3(4) yes
O5 C4 C3 112.3(4) yes
C3 C4 C5 110.0(4) no
O5 C4 C5 107.1(4) yes
O1 C5 C4 109.9(4) yes
C4 C5 C6 113.9(4) yes
O1 C5 C6 105.6(4) yes
O2 C6 C5 107.8(4) yes
O2 C7 C8 109.0(5) yes
C7 C8 C13 122.5(5) no
C7 C8 C9 119.4(5) no
C9 C8 C13 118.0(5) no
C8 C9 C10 120.2(6) no
C9 C10 C11 120.7(7) no
C10 C11 C12 120.1(8) no
C11 C12 C13 121.3(7) no
C8 C13 C12 119.6(5) no
O3 C14 C19 115.6(5) yes
O3 C14 C15 124.5(5) yes
C15 C14 C19 119.8(6) no
C14 C15 C16 119.7(5) no
C15 C16 C17 120.2(5) no
Cl C17 C16 120.1(4) no
C16 C17 C18 120.3(6) no
Cl C17 C18 119.6(5) no
C17 C18 C19 118.6(6) no
C14 C19 C18 121.4(5) no
O4 C21 C22 108.7(5) yes
C21 C22 C27 122.4(5) no
C21 C22 C23 119.9(5) no
C23 C22 C27 117.7(5) no
C22 C23 C24 118.9(6) no
C23 C24 C25 122.6(5) no
C24 C25 C26 119.3(6) no
C25 C26 C27 119.9(7) no
C22 C27 C26 121.6(6) no
O5 C28 C29 111.5(5) yes
C28 C29 C34 122.5(5) no
C28 C29 C30 118.4(5) no
C30 C29 C34 119.1(6) no
C29 C30 C31 120.8(6) no
C30 C31 C32 119.5(6) no
C31 C32 C33 118.8(8) no
C32 C33 C34 123.7(7) no
C29 C34 C33 118.1(6) no

loop_
_geom_bond_atom_site_label_1
_geom_bond_atom_site_label_2
_geom_bond_distance
_geom_bond_publ_flag
O1 C1 1.425(6) yes
O1 C5 1.440(5) yes
O2 C6 1.412(7) yes
O2 C7 1.405(7) yes
O3 C1 1.418(7) yes
O3 C14 1.378(7) yes
O4 C3 1.407(7) yes
O4 C21 1.429(7) yes
O5 C4 1.423(6) yes
O5 C28 1.402(9) yes
C1 C2 1.487(8) no
C2 C3 1.503(8) no
C2 C20 1.345(7) no
C3 C4 1.529(7) no
C4 C5 1.502(7) no
C5 C6 1.503(7) no
C7 C8 1.513(8) no
C8 C9 1.372(7) no
C8 C13 1.385(9) no
C9 C10 1.394(12) no
C10 C11 1.321(13) no
C12 C13 1.375(10) no
C14 C15 1.381(7) no
C14 C19 1.358(9) no
C15 C16 1.374(9) no
C16 C17 1.364(8) no
C17 C18 1.393(9) no
C18 C19 1.369(10) no
C21 C22 1.483(8) no
C22 C23 1.387(7) no
C22 C27 1.389(9) no
C23 C24 1.380(9) no
C24 C25 1.339(11) no
C25 C26 1.363(10) no
C26 C27 1.367(9) no
C28 C29 1.509(8) no
C29 C30 1.373(9) no
C29 C34 1.397(8) no
C30 C31 1.389(11) no
C31 C32 1.383(13) no
C32 C33 1.336(11) no
C33 C34 1.371(9) no

loop_
_geom_torsion_atom_site_label_1
_geom_torsion_atom_site_label_2
_geom_torsion_atom_site_label_3
_geom_torsion_atom_site_label_4
_geom_torsion
_geom_torsion_publ_flag
C1 O1 C5 C6 -171.9(4) yes
C1 O1 C5 C4 64.8(5) yes
C5 O1 C1 O3 177.2(4) yes
C5 O1 C1 C2 -63.8(5) yes
C6 O2 C7 C8 177.2(5) yes
C7 O2 C6 C5 -153.9(4) yes
C14 O3 C1 O1 -77.3(5) yes
C1 O3 C14 C15 14.6(8) yes
C1 O3 C14 C19 -166.8(5) yes
C14 O3 C1 C2 164.5(4) yes
C3 O4 C21 C22 158.4(5) yes
C21 O4 C3 C2 -99.4(6) yes
C21 O4 C3 C4 136.7(5) yes
C4 O5 C28 C29 158.6(5) yes
C28 O5 C4 C3 90.1(6) yes
C28 O5 C4 C5 -149.1(5) yes
O3 C1 C2 C3 172.9(4) yes
O1 C1 C2 C3 56.7(6) yes
O3 C1 C2 C20 -5.7(8) yes
O1 C1 C2 C20 -121.8(6) yes
C1 C2 C3 O4 -174.1(4) yes
C1 C2 C3 C4 -50.4(6) no
C20 C2 C3 O4 4.4(8) yes
C20 C2 C3 C4 128.2(6) yes
O4 C3 C4 O5 -66.1(6) yes
C2 C3 C4 O5 169.0(4) yes
C2 C3 C4 C5 49.8(6) no
O4 C3 C4 C5 174.7(4) yes
O5 C4 C5 O1 -178.9(4) yes
C3 C4 C5 O1 -56.6(5) yes
C3 C4 C5 C6 -174.9(4) no
O5 C4 C5 C6 62.8(6) yes
O1 C5 C6 O2 73.7(5) yes
C4 C5 C6 O2 -165.7(4) yes
O2 C7 C8 C9 154.7(5) yes
O2 C7 C8 C13 -28.2(8) yes
C7 C8 C13 C12 -177.5(6) no
C7 C8 C9 C10 178.1(6) no
C9 C8 C13 C12 -0.3(9) no
C13 C8 C9 C10 0.9(9) no
C8 C9 C10 C11 -0.8(10) no
C9 C10 C11 C12 0.2(10) no
C10 C11 C12 C13 0.4(10) no
C11 C12 C13 C8 -0.3(10) no
O3 C14 C19 C18 179.1(6) yes
O3 C14 C15 C16 -178.2(5) yes
C15 C14 C19 C18 -2.2(9) no
C19 C14 C15 C16 3.3(9) no
C14 C15 C16 C17 -1.8(9) no
C15 C16 C17 Cl 176.6(5) no
C15 C16 C17 C18 -0.7(9) no
C16 C17 C18 C19 1.8(10) no
Cl C17 C18 C19 -175.6(5) no
C17 C18 C19 C14 -0.3(10) no
O4 C21 C22 C23 -121.3(6) yes
O4 C21 C22 C27 58.8(7) yes
C21 C22 C27 C26 179.1(6) no
C21 C22 C23 C24 179.8(6) no
C23 C22 C27 C26 -0.9(9) no
C27 C22 C23 C24 -0.2(9) no
C22 C23 C24 C25 1.6(10) no
C23 C24 C25 C26 -1.9(10) no
C24 C25 C26 C27 0.7(10) no
C25 C26 C27 C22 0.7(10) no
O5 C28 C29 C30 -179.6(6) yes
O5 C28 C29 C34 0.5(9) yes
C28 C29 C34 C33 -178.8(6) no
C28 C29 C30 C31 179.5(7) no
C30 C29 C34 C33 1.4(9) no
C34 C29 C30 C31 -0.6(10) no
C29 C30 C31 C32 -0.5(10) no
C30 C31 C32 C33 0.8(10) no
C31 C32 C33 C34 0.1(10) no
C32 C33 C34 C29 -1.1(10) no
